data_2000739
loop_
_publ_author_name
'Rogers, R. D.'
'Bond, A. H.'

_publ_section_title
;
 Structure of [ThCl(OH)(OH~2~)~6~]~2~Cl~4~.18-crown-6.2H~2~O
;
_journal_issue 7
_journal_name_full 'Acta Crystallographica Section C'
_journal_page_first 1199
_journal_page_last 1201
_journal_paper_doi 10.1107/S0108270191014142
_journal_volume 48
_journal_year 1992
_chemical_formula_moiety 'C12 H24 O6,2(Cl1 H13 O7 Th1),4Cl,2(H2 O1)'
_chemical_formula_sum 'C12 H54 Cl6 O22 Th2'
_chemical_formula_weight 1227.3
_space_group_IT_number 2
_space_group_name_Hall '-P 1'
_space_group_name_H-M_alt 'P -1'
_symmetry_cell_setting triclinic
_symmetry_space_group_name_Hall '-P 1'
_symmetry_space_group_name_H-M 'P -1'
_cell_angle_alpha 74.01(2)
_cell_angle_beta 67.36(2)
_cell_angle_gamma 77.02(2)
_cell_formula_units_Z 1
_cell_length_a 9.227(3)
_cell_length_b 10.599(3)
_cell_length_c 11.089(2)
_cell_volume 953.5(5)
_diffrn_radiation_type Mo
_diffrn_radiation_wavelength 0.71073
_exptl_absorpt_coefficient_mu 8.55
_exptl_crystal_density_diffrn 2.14
_exptl_crystal_F_000 580
_cod_data_source_file cd0073.cif
_cod_data_source_block cd0073a
_cod_depositor_comments
;
 Marking attached hydrogen atoms.

 Antanas Vaitkus,
 2016-12-23
;
_cod_original_cell_volume 953.6
_cod_database_code 2000739

loop_
_space_group_symop_id
_space_group_symop_operation_xyz
1 x,y,z
2 -x,-y,-z

loop_
_atom_site_label
_atom_site_fract_x
_atom_site_fract_y
_atom_site_fract_z
_atom_site_attached_hydrogens
Th .08934(5) .90772(4) .34698(4) 0
Cl(1) .3362(4) .8144(3) .4458(3) 0
Cl(2) .3324(4) 1.2106(4) -.0664(3) 0
Cl(3) .2181(4) .7513(3) -.0572(3) 0
O(1) .0400(10) 1.1047(7) .4211(8) 1
O(2) .3000(10) .7887(9) .1758(9) 2
O(3) .3230(10) 1.0383(8) .2125(9) 2
O(4) .0500(10) .6723(8) .4561(8) 2
O(5) .0560(10) 1.0680(10) .1413(9) 2
O(6) -.2030(10) .9670(10) .3908(9) 2
O(7) -.0230(10) .7965(9) .2249(9) 2
O(8) .1420(10) .4510(10) .6724(9) 0
O(9) .2810(10) .4690(10) .3860(10) 0
O(10) .1250(10) .3535(9) .2684(9) 0
O(11) -.3740(10) 1.0000(10) .2310(10) 2
C(1) .307(2) .435(2) .597(2) 0
C(2) .339(2) .3770(10) .4800(10) 0
C(3) .351(2) .453(2) .252(2) 0
C(4) .300(2) .346(2) .233(2) 0
C(5) .060(3) .439(2) .172(2) 0
C(6) -.107(2) .473(2) .229(2) 0
H1C1 0.343 0.520 0.566 0
H2C1 0.361 0.379 0.654 0
H1C2 0.287 0.300 0.509 0
H2C2 0.450 0.353 0.440 0
H1C3 0.323 0.531 0.195 0
H2C3 0.463 0.436 0.230 0
H1C4 0.347 0.339 0.141 0
H2C4 0.335 0.267 0.287 0
H1C5 0.082 0.395 0.102 0
H2C5 0.107 0.518 0.137 0
H1C6 -0.156 0.395 0.270 0
H2C6 -0.148 0.524 0.161 0

loop_
_geom_bond_atom_site_label_1
_geom_bond_atom_site_label_2
_geom_bond_distance
Th Cl(1) 2.771(3)
Th O(2) 2.518(9)
Th O(4) 2.495(8)
Th O(6) 2.507(9)
O(9) C(3) 1.42(2)
O(10) C(5) 1.42(2)
C(3) C(4) 1.42(3)
Th O(1) 2.340(8)
Th O(3) 2.554(8)
Th O(5) 2.523(9)
Th O(7) 2.608(9)
O(8) C(1) 1.42(2)
O(9) C(2) 1.40(2)
O(10) C(4) 1.49(2)
C(1) C(2) 1.49(2)
C(5) C(6) 1.43(3)
